data_4064262
loop_
_publ_author_name
'Shanmugaraju, Sankarasekaran'
'Bar, Arun Kumar'
'Joshi, Sachin A.'
'Patil, Yogesh P.'
'Mukherjee, Partha Sarathi'

_publ_section_title
;
 Constructions of 2D-Metallamacrocycles Using Half-Sandwich
 RuII2Precursors: Synthesis, Molecular Structures, and Self-Selection for
 a Single Linkage Isomer
;
_journal_issue 7
_journal_name_full Organometallics
_journal_page_first 1951
_journal_paper_doi 10.1021/om2000019
_journal_volume 30
_journal_year 2011
_chemical_formula_moiety 'C50 H44 N2 O4 Ru2, C50 H43 N2 O4 Ru2, 4(C F3 O3 S), 3(O)'
_chemical_formula_sum 'C52 H44 F6 N2 O11.5 Ru2 S2'
_chemical_formula_weight 1261.17
_chemical_name_systematic
;
 ?
;
_space_group_IT_number 2
_symmetry_cell_setting triclinic
_symmetry_space_group_name_Hall '-P 1'
_symmetry_space_group_name_H-M 'P -1'
_atom_sites_solution_hydrogens geom
_atom_sites_solution_primary direct
_atom_sites_solution_secondary difmap
_audit_creation_method SHELXL-97
_cell_angle_alpha 107.572(3)
_cell_angle_beta 114.973(4)
_cell_angle_gamma 90.672(4)
_cell_formula_units_Z 4
_cell_length_a 18.270(3)
_cell_length_b 18.499(3)
_cell_length_c 19.008(3)
_cell_measurement_temperature 150(2)
_cell_volume 5479.4(16)
_computing_cell_refinement 'Bruker kappa apex ccd'
_computing_data_collection 'Bruker kappa apex ccd'
_computing_data_reduction 'Bruker saint'
_computing_molecular_graphics ortep-III
_computing_publication_material WinGX1.80.05
_computing_structure_refinement 'SHELXL-97 (Sheldrick, 2008)'
_computing_structure_solution shelxs-97
_diffrn_ambient_temperature 150(2)
_diffrn_detector_area_resol_mean 0.3
_diffrn_measured_fraction_theta_full 0.994
_diffrn_measured_fraction_theta_max 0.994
_diffrn_measurement_device_type 'CCD area detector'
_diffrn_measurement_method 'phi and omega scan'
_diffrn_radiation_monochromator graphite
_diffrn_radiation_source 'fine-focus sealed tube'
_diffrn_radiation_type MoK\a
_diffrn_radiation_wavelength 0.71073
_diffrn_reflns_av_R_equivalents 0.1644
_diffrn_reflns_av_sigmaI/netI 0.2409
_diffrn_reflns_limit_h_max 22
_diffrn_reflns_limit_h_min -22
_diffrn_reflns_limit_k_max 23
_diffrn_reflns_limit_k_min -23
_diffrn_reflns_limit_l_max 23
_diffrn_reflns_limit_l_min -23
_diffrn_reflns_number 58071
_diffrn_reflns_theta_full 26.37
_diffrn_reflns_theta_max 26.37
_diffrn_reflns_theta_min 1.32
_exptl_absorpt_coefficient_mu 0.707
_exptl_absorpt_correction_T_max 0.868
_exptl_absorpt_correction_T_min 0.808
_exptl_absorpt_correction_type empirical
_exptl_absorpt_process_details sadabs
_exptl_crystal_colour yellow
_exptl_crystal_density_diffrn 1.528
_exptl_crystal_density_method 'not measured'
_exptl_crystal_description 'block shape'
_exptl_crystal_F_000 2868
_exptl_crystal_size_max 0.26
_exptl_crystal_size_mid 0.31
_exptl_crystal_size_min 0.20
_refine_diff_density_max 3.038
_refine_diff_density_min -1.561
_refine_diff_density_rms 0.201
_refine_ls_extinction_method none
_refine_ls_goodness_of_fit_ref 1.305
_refine_ls_hydrogen_treatment constr
_refine_ls_matrix_type fullcycle
_refine_ls_number_parameters 1360
_refine_ls_number_reflns 22275
_refine_ls_number_restraints 76
_refine_ls_restrained_S_all 1.303
_refine_ls_R_factor_all 0.3129
_refine_ls_R_factor_gt 0.2370
_refine_ls_shift/su_max 0.215
_refine_ls_shift/su_mean 0.036
_refine_ls_structure_factor_coef Fsqd
_refine_ls_weighting_details 'calc w=1/[\s^2^(Fo^2^)+(0.1072P)^2^+116.4916P] where P=(Fo^2^+2Fc^2^)/3'
_refine_ls_weighting_scheme calc
_refine_ls_wR_factor_gt 0.4093
_refine_ls_wR_factor_ref 0.4447
_reflns_number_gt 12618
_reflns_number_total 22275
_reflns_threshold_expression >2\s(I)
_cod_data_source_file om2000019_si_002.cif
_cod_data_source_block complex-4
_cod_depositor_comments
;
The following automatic conversions were performed:

'_exptl_absorpt_correction_type' value 'EMPIRICAL' changed to
'empirical' according to
/home/saulius/struct/CIF-dictionaries/cif_core.dic dictionary named
'cif_core.dic' version 2.4.1 from 2010-06-29.

Automatic conversion script
Id: cif_fix_values 1715 2011-07-08 13:25:40Z adriana 
;
_cod_original_cell_volume 5479.4(17)
_cod_original_sg_symbol_H-M P-1
_cod_database_code 4064262

loop_
_symmetry_equiv_pos_as_xyz
'x, y, z'
'-x, -y, -z'

loop_
_atom_site_label
_atom_site_type_symbol
_atom_site_fract_x
_atom_site_fract_y
_atom_site_fract_z
_atom_site_U_iso_or_equiv
_atom_site_adp_type
_atom_site_occupancy
_atom_site_symmetry_multiplicity
_atom_site_calc_flag
_atom_site_refinement_flags
C4S C 0.712(3) 0.148(3) 0.593(3) 0.18(3) Uani 1 1 d D
C45 C 0.5126(16) 0.9871(15) 0.1939(17) 0.057(7) Uani 1 1 d U
H45 H 0.5206 1.0258 0.1749 0.068 Uiso 1 1 calc R
C92 C 0.223(2) 0.1322(18) 0.339(2) 0.072(9) Uani 1 1 d U
H92 H 0.1721 0.1169 0.2933 0.087 Uiso 1 1 calc R
C1 C 0.7093(10) 0.8098(9) 0.2942(10) 0.019(4) Uani 1 1 d U
F10 F 0.698(4) 0.079(2) 0.589(2) 0.29(3) Uani 1 1 d D
F11 F 0.772(4) 0.171(4) 0.667(3) 0.32(3) Uani 1 1 d D
F12 F 0.656(4) 0.183(4) 0.610(4) 0.33(3) Uani 1 1 d D
O2W O 0.9219(15) 0.3247(18) 0.5935(17) 0.128(10) Uani 1 1 d .
O1W O 0.9060(18) 0.451(2) 0.537(2) 0.151(12) Uani 1 1 d .
O3W O 0.914(3) 0.159(3) 0.472(3) 0.27(2) Uani 1 1 d .
C51 C 0.3820(12) 0.4033(11) 0.4991(10) 0.026(4) Uani 1 1 d U
C82 C 0.4268(15) 0.6838(13) 0.6597(14) 0.049(6) Uani 1 1 d U
H82 H 0.4165 0.7233 0.6378 0.059 Uiso 1 1 calc R
C2 C 0.6615(12) 0.7684(10) 0.1999(12) 0.028(4) Uani 1 1 d U
C94 C 0.3163(17) 0.1800(14) 0.4926(16) 0.064(8) Uani 1 1 d U
H94 H 0.3253 0.1960 0.5474 0.077 Uiso 1 1 calc R
C19 C 1.0095(11) 1.0758(10) 0.1031(10) 0.025(4) Uani 1 1 d U
C74 C 0.1040(15) 0.3597(13) 0.1082(15) 0.059(7) Uani 1 1 d U
C65 C 0.1272(12) 0.5137(12) 0.0423(13) 0.035(5) Uani 1 1 d U
H65 H 0.1416 0.5050 0.0919 0.042 Uiso 1 1 calc R
C6 C 0.9937(13) 0.8211(12) 0.3043(13) 0.048(5) Uani 1 1 d U
H6 H 1.0448 0.8421 0.3489 0.058 Uiso 1 1 calc R
C16 C 1.0364(12) 1.0207(10) 0.1376(11) 0.027(4) Uani 1 1 d U
H16 H 1.0048 1.0009 0.1571 0.032 Uiso 1 1 calc R
C44 C 0.4713(14) 0.9127(16) 0.1361(15) 0.056(7) Uani 1 1 d .
C46 C 0.5402(19) 1.0024(18) 0.276(2) 0.073(10) Uani 1 1 d .
H46 H 0.5661 1.0519 0.3111 0.087 Uiso 1 1 calc R
C43 C 0.4596(13) 0.8597(14) 0.1719(15) 0.044(6) Uani 1 1 d .
H43 H 0.4321 0.8106 0.1365 0.053 Uiso 1 1 calc R
C41 C 0.5319(16) 0.9473(14) 0.3102(16) 0.055(7) Uani 1 1 d .
C1S C 0.926(3) 0.319(3) 0.301(3) 0.150(19) Uani 1 1 d .
C56 C 0.3638(14) 0.6236(12) 0.3924(13) 0.041(6) Uani 1 1 d .
H56 H 0.4013 0.6481 0.3824 0.050 Uiso 1 1 calc R
C63 C 0.1375(14) 0.5983(14) -0.0340(14) 0.048(6) Uani 1 1 d .
C53 C 0.2636(15) 0.5559(13) 0.4324(14) 0.051(7) Uani 1 1 d .
H53 H 0.2279 0.5348 0.4468 0.061 Uiso 1 1 calc R
C81 C 0.4962(16) 0.6484(14) 0.6677(13) 0.056(7) Uani 1 1 d .
H81 H 0.5319 0.6669 0.6515 0.067 Uiso 1 1 calc R
C80 C 0.5163(15) 0.5854(14) 0.6993(13) 0.051(7) Uani 1 1 d .
N4 N 0.6823(11) 0.9526(10) 0.2123(12) 0.044(5) Uani 1 1 d .
Ru1 Ru 0.78088(10) 0.67561(10) 0.26474(10) 0.0303(4) Uani 1 1 d .
Ru2 Ru 0.39395(11) 0.55757(10) 0.59773(10) 0.0365(5) Uani 1 1 d .
Ru3 Ru 0.58728(11) 0.90208(10) 0.22900(11) 0.0339(5) Uani 1 1 d .
Ru4 Ru 0.29293(14) 0.24650(11) 0.41284(11) 0.0497(6) Uani 1 1 d .
S1 S 0.9029(9) 0.4072(7) 0.3060(8) 0.117(4) Uani 1 1 d .
S2 S 0.5276(4) 0.6786(4) 0.2990(4) 0.0462(15) Uani 1 1 d .
S3 S 0.3745(9) 0.1778(8) 0.1151(7) 0.163(7) Uani 1 1 d .
S4 S 0.7294(8) 0.1694(8) 0.5196(8) 0.120(4) Uani 1 1 d D
O6 O 0.7654(8) 0.7817(8) 0.3369(9) 0.036(4) Uani 1 1 d .
O8 O 0.6073(8) 0.7982(8) 0.1621(9) 0.038(4) Uani 1 1 d .
O5 O 0.6874(8) 0.7091(8) 0.1757(8) 0.032(3) Uani 1 1 d .
O4 O 0.2584(10) 0.3387(9) 0.4824(9) 0.049(4) Uani 1 1 d .
O1 O 0.4328(8) 0.4636(8) 0.5314(9) 0.039(4) Uani 1 1 d .
O3 O 0.3893(10) 0.3403(9) 0.4535(9) 0.050(4) Uani 1 1 d .
O7 O 0.6863(9) 0.8733(8) 0.3221(9) 0.041(4) Uani 1 1 d .
O2 O 0.2941(10) 0.4670(10) 0.5498(10) 0.050(4) Uani 1 1 d .
N3 N 0.8635(14) 0.7468(15) 0.2529(14) 0.070(7) Uani 1 1 d .
C28 C 0.7976(14) 1.0230(14) 0.1830(16) 0.046(6) Uani 1 1 d .
F6 F 0.5002(10) 0.5763(11) 0.1563(9) 0.091(6) Uani 1 1 d .
N2 N 0.3411(10) 0.5737(11) 0.4832(10) 0.037(4) Uani 1 1 d .
C83 C 0.3737(17) 0.6578(14) 0.6855(13) 0.054(7) Uani 1 1 d .
C14 C 1.1566(13) 1.0250(14) 0.1141(13) 0.046(7) Uani 1 1 d .
O4S O 0.5556(12) 0.6216(9) 0.3340(9) 0.070(6) Uani 1 1 d .
C84 C 0.3876(16) 0.5950(13) 0.7130(14) 0.051(7) Uani 1 1 d .
H84 H 0.3490 0.5742 0.7244 0.061 Uiso 1 1 calc R
C24 C 0.8899(15) 1.0783(14) 0.1313(14) 0.045(6) Uani 1 1 d .
N1 N 0.2264(14) 0.2893(13) 0.3148(12) 0.063(7) Uani 1 1 d .
C35 C 0.8701(17) 0.6046(15) 0.2999(16) 0.052(7) Uani 1 1 d .
H35 H 0.9254 0.6154 0.3142 0.062 Uiso 1 1 calc R
C36 C 0.8167(17) 0.5681(14) 0.2175(17) 0.057(7) Uani 1 1 d .
H36 H 0.8378 0.5520 0.1795 0.068 Uiso 1 1 calc R
C85 C 0.4588(18) 0.5628(13) 0.7236(12) 0.056(7) Uani 1 1 d .
H85 H 0.4689 0.5248 0.7478 0.067 Uiso 1 1 calc R
O6S O 0.5895(13) 0.7208(11) 0.2936(13) 0.078(6) Uani 1 1 d .
C55 C 0.2819(14) 0.6037(11) 0.3326(13) 0.038(6) Uani 1 1 d .
C91 C 0.2961(18) 0.1357(12) 0.3353(16) 0.065(8) Uani 1 1 d .
H91 H 0.2927 0.1189 0.2825 0.078 Uiso 1 1 calc R
C17 C 1.1275(15) 1.0805(11) 0.0793(13) 0.043(6) Uani 1 1 d .
H17 H 1.1591 1.1006 0.0599 0.052 Uiso 1 1 calc R
F5 F 0.3991(11) 0.5803(11) 0.1834(11) 0.101(7) Uani 1 1 d .
C34 C 0.8461(16) 0.6260(13) 0.3621(16) 0.051(7) Uani 1 1 d .
C52 C 0.3073(15) 0.4021(16) 0.5129(14) 0.048(6) Uani 1 1 d .
C18 C 1.0567(13) 1.1086(15) 0.0707(12) 0.044(6) Uani 1 1 d .
C23 C 1.0275(15) 1.1638(12) 0.0319(12) 0.040(6) Uani 1 1 d .
H23 H 1.0569 1.1825 0.0095 0.048 Uiso 1 1 calc R
C57 C 0.3908(16) 0.6090(14) 0.4636(12) 0.052(7) Uani 1 1 d .
H57 H 0.4460 0.6238 0.5006 0.062 Uiso 1 1 calc R
C15 C 1.1081(14) 0.9928(12) 0.1450(12) 0.042(6) Uani 1 1 d .
C67 C 0.0721(15) 0.4584(14) -0.0314(15) 0.047(6) Uani 1 1 d .
O5S O 0.4753(11) 0.7236(11) 0.3231(11) 0.064(5) Uani 1 1 d .
C5 C 0.9743(15) 0.8299(14) 0.2298(17) 0.049(7) Uani 1 1 d .
C97 C 0.2392(15) 0.6285(13) 0.1946(16) 0.048(6) Uani 1 1 d .
C31 C 0.7312(14) 0.5547(12) 0.1894(15) 0.042(6) Uani 1 1 d .
C21 C 0.9148(15) 1.1602(14) 0.0615(14) 0.047(6) Uani 1 1 d .
H21 H 0.8676 1.1796 0.0597 0.056 Uiso 1 1 calc R
C59 C 0.2167(17) 0.6417(16) 0.1179(19) 0.061(8) Uani 1 1 d .
C27 C 0.7355(16) 0.9609(15) 0.1212(15) 0.054(7) Uani 1 1 d .
H27 H 0.7321 0.9426 0.0685 0.064 Uiso 1 1 calc R
F4 F 0.4314(12) 0.6653(12) 0.1482(10) 0.106(7) Uani 1 1 d .
C20 C 0.9391(14) 1.1060(14) 0.0967(15) 0.050(6) Uani 1 1 d .
C49 C 0.4413(18) 0.8967(19) 0.0429(15) 0.073(9) Uani 1 1 d .
H49 H 0.4765 0.9279 0.0322 0.088 Uiso 1 1 calc R
C71 C -0.0170(14) 0.3358(14) -0.1063(14) 0.049(6) Uani 1 1 d .
H71 H -0.0404 0.2908 -0.1063 0.059 Uiso 1 1 calc R
C38 C 0.6672(19) 0.5224(18) 0.0996(15) 0.079(10) Uani 1 1 d .
H38 H 0.6187 0.5469 0.0934 0.095 Uiso 1 1 calc R
C30 C 0.7392(18) 1.0109(15) 0.2703(16) 0.063(8) Uani 1 1 d .
H30 H 0.7402 1.0281 0.3221 0.075 Uiso 1 1 calc R
C33 C 0.7615(15) 0.6132(13) 0.3351(14) 0.049(7) Uani 1 1 d .
H33 H 0.7426 0.6300 0.3748 0.059 Uiso 1 1 calc R
C54 C 0.2324(14) 0.5681(13) 0.3556(14) 0.045(6) Uani 1 1 d .
H54 H 0.1771 0.5517 0.3194 0.054 Uiso 1 1 calc R
C29 C 0.7969(16) 1.0476(16) 0.2587(16) 0.067(9) Uani 1 1 d .
H29 H 0.8352 1.0887 0.3017 0.080 Uiso 1 1 calc R
C70 C -0.0431(17) 0.3503(17) -0.1810(16) 0.060(8) Uani 1 1 d .
H70 H -0.0812 0.3138 -0.2296 0.073 Uiso 1 1 calc R
C8 C 1.0376(17) 0.8725(16) 0.2197(15) 0.055(7) Uani 1 1 d .
C64 C 0.1609(15) 0.5818(14) 0.0424(14) 0.046(6) Uani 1 1 d .
C10 C 1.1374(14) 0.9316(13) 0.1796(16) 0.049(7) Uani 1 1 d .
C66 C 0.0802(16) 0.5447(17) -0.1053(16) 0.062(8) Uani 1 1 d .
H66 H 0.0623 0.5549 -0.1544 0.075 Uiso 1 1 calc R
C25 C 0.8518(14) 1.0582(13) 0.1602(15) 0.041(6) Uani 1 1 d .
C3 C 0.8448(14) 0.7578(14) 0.1806(18) 0.060(8) Uani 1 1 d .
H3 H 0.7932 0.7358 0.1372 0.073 Uiso 1 1 calc R
C72 C 0.0421(12) 0.3862(15) -0.0330(14) 0.041(6) Uani 1 1 d .
C93 C 0.233(2) 0.1562(18) 0.428(2) 0.091(11) Uani 1 1 d .
C60 C 0.2495(15) 0.7076(15) 0.1163(16) 0.058(7) Uani 1 1 d .
H60 H 0.2857 0.7447 0.1656 0.070 Uiso 1 1 calc R
C58 C 0.2549(16) 0.6167(13) 0.2556(15) 0.047(6) Uani 1 1 d .
C13 C 1.2320(16) 1.0000(17) 0.1281(17) 0.063(8) Uani 1 1 d .
H13 H 1.2665 1.0224 0.1133 0.076 Uiso 1 1 calc R
C75 C 0.2552(15) 0.2799(15) 0.2584(15) 0.056(7) Uani 1 1 d .
H75 H 0.3028 0.2591 0.2651 0.067 Uiso 1 1 calc R
C76 C 0.2119(16) 0.3023(14) 0.1890(14) 0.054(7) Uani 1 1 d .
H76 H 0.2304 0.2932 0.1489 0.065 Uiso 1 1 calc R
C22 C 0.9592(14) 1.1886(14) 0.0273(15) 0.054(7) Uani 1 1 d .
H22 H 0.9401 1.2247 0.0016 0.064 Uiso 1 1 calc R
C26 C 0.6826(18) 0.9289(16) 0.1378(15) 0.070(9) Uani 1 1 d .
H26 H 0.6434 0.8878 0.0959 0.084 Uiso 1 1 calc R
C32 C 0.7039(14) 0.5777(13) 0.2548(14) 0.041(6) Uani 1 1 d .
H32 H 0.6488 0.5685 0.2419 0.049 Uiso 1 1 calc R
C68 C 0.0479(15) 0.4752(17) -0.1064(13) 0.052(7) Uani 1 1 d .
C77 C 0.1440(18) 0.3368(13) 0.1780(16) 0.053(7) Uani 1 1 d .
C69 C -0.0139(17) 0.4162(19) -0.1832(16) 0.063(8) Uani 1 1 d .
C95 C 0.3810(19) 0.1798(15) 0.476(2) 0.072(9) Uani 1 1 d .
H95 H 0.4326 0.1933 0.5212 0.086 Uiso 1 1 calc R
C90 C 0.378(2) 0.1622(16) 0.4025(16) 0.070(9) Uani 1 1 d .
C79 C 0.1608(19) 0.325(2) 0.3070(18) 0.077(10) Uani 1 1 d .
H79 H 0.1427 0.3340 0.3475 0.092 Uiso 1 1 calc R
C7 C 0.9361(16) 0.7808(16) 0.3107(18) 0.062(8) Uani 1 1 d .
H7 H 0.9499 0.7768 0.3622 0.075 Uiso 1 1 calc R
C4 C 0.8985(16) 0.8004(18) 0.1665(19) 0.071(10) Uani 1 1 d .
H4 H 0.8827 0.8080 0.1162 0.085 Uiso 1 1 calc R
C39 C 0.698(2) 0.536(2) 0.0423(16) 0.086(10) Uani 1 1 d .
H39A H 0.6553 0.5159 -0.0134 0.129 Uiso 1 1 calc R
H39B H 0.7446 0.5116 0.0469 0.129 Uiso 1 1 calc R
H39C H 0.7127 0.5906 0.0566 0.129 Uiso 1 1 calc R
C78 C 0.120(2) 0.3470(15) 0.2382(17) 0.067(8) Uani 1 1 d .
H78 H 0.0738 0.3700 0.2335 0.081 Uiso 1 1 calc R
C61 C 0.2297(18) 0.7201(17) 0.042(2) 0.067(8) Uani 1 1 d .
H61 H 0.2537 0.7647 0.0420 0.080 Uiso 1 1 calc R
C42 C 0.4850(14) 0.8746(14) 0.2527(17) 0.052(7) Uani 1 1 d .
H42 H 0.4721 0.8375 0.2713 0.063 Uiso 1 1 calc R
C88 C 0.299(2) 0.694(2) 0.679(2) 0.103(12) Uani 1 1 d .
H88 H 0.2607 0.6553 0.6769 0.124 Uiso 1 1 calc R
C2S C 0.4610(17) 0.6214(19) 0.1896(16) 0.061(8) Uani 1 1 d .
C62 C 0.175(2) 0.6673(16) -0.030(2) 0.067(8) Uani 1 1 d .
H62 H 0.1626 0.6770 -0.0785 0.080 Uiso 1 1 calc R
C12 C 1.2573(14) 0.9440(16) 0.1625(17) 0.059(8) Uani 1 1 d .
H12 H 1.3060 0.9270 0.1659 0.071 Uiso 1 1 calc R
C73 C 0.0704(14) 0.3677(15) 0.0445(14) 0.053(7) Uani 1 1 d .
C47 C 0.568(2) 0.960(2) 0.4015(18) 0.093(11) Uani 1 1 d .
H47A H 0.5536 0.9139 0.4095 0.140 Uiso 1 1 calc R
H47B H 0.5471 1.0015 0.4275 0.140 Uiso 1 1 calc R
H47C H 0.6266 0.9722 0.4255 0.140 Uiso 1 1 calc R
C40 C 0.9069(18) 0.6613(18) 0.4516(15) 0.077(9) Uani 1 1 d .
H40A H 0.8785 0.6712 0.4851 0.116 Uiso 1 1 calc R
H40B H 0.9366 0.7087 0.4598 0.116 Uiso 1 1 calc R
H40C H 0.9445 0.6266 0.4669 0.116 Uiso 1 1 calc R
C9 C 1.0830(14) 0.8996(17) 0.2028(17) 0.057(7) Uani 1 1 d .
C96 C 0.451(2) 0.171(2) 0.391(3) 0.106(13) Uani 1 1 d .
H96A H 0.4369 0.1553 0.3336 0.160 Uiso 1 1 calc R
H96B H 0.4891 0.1406 0.4164 0.160 Uiso 1 1 calc R
H96C H 0.4765 0.2244 0.4169 0.160 Uiso 1 1 calc R
O8S O 0.382(2) 0.2110(19) 0.1920(15) 0.178(16) Uani 1 1 d .
O7S O 0.288(3) 0.161(2) 0.061(2) 0.26(3) Uani 1 1 d .
O9S O 0.404(4) 0.120(3) 0.079(2) 0.25(3) Uani 1 1 d .
O1S O 0.966(3) 0.4435(19) 0.298(3) 0.200(19) Uani 1 1 d .
F1 F 0.886(2) 0.2705(19) 0.315(3) 0.216(17) Uani 1 1 d .
F3 F 0.938(3) 0.280(2) 0.237(2) 0.233(17) Uani 1 1 d .
O2S O 0.904(3) 0.438(2) 0.382(3) 0.206(19) Uani 1 1 d .
F2 F 1.000(3) 0.323(3) 0.353(3) 0.26(2) Uani 1 1 d .
C99 C 0.159(2) 0.1450(16) 0.4335(17) 0.079(10) Uani 1 1 d .
H99 H 0.1673 0.1860 0.4844 0.095 Uiso 1 1 calc R
C100 C 0.078(2) 0.1560(19) 0.368(3) 0.112(14) Uani 1 1 d .
H10A H 0.0347 0.1475 0.3820 0.168 Uiso 1 1 calc R
H10B H 0.0668 0.1201 0.3152 0.168 Uiso 1 1 calc R
H10C H 0.0833 0.2074 0.3676 0.168 Uiso 1 1 calc R
C86 C 0.5904(16) 0.5473(16) 0.7023(19) 0.087(11) Uani 1 1 d .
H86A H 0.6199 0.5727 0.6826 0.131 Uiso 1 1 calc R
H86B H 0.5726 0.4942 0.6680 0.131 Uiso 1 1 calc R
H86C H 0.6254 0.5509 0.7581 0.131 Uiso 1 1 calc R
C50 C 0.355(2) 0.907(3) 0.004(2) 0.135(18) Uani 1 1 d .
H50A H 0.3501 0.9597 0.0244 0.203 Uiso 1 1 calc R
H50B H 0.3224 0.8759 0.0163 0.203 Uiso 1 1 calc R
H50C H 0.3351 0.8909 -0.0550 0.203 Uiso 1 1 calc R
O11S O 0.777(3) 0.243(2) 0.561(3) 0.23(2) Uani 1 1 d .
C37 C 0.646(3) 0.4391(17) 0.084(2) 0.136(18) Uani 1 1 d .
H37A H 0.6253 0.4336 0.1214 0.204 Uiso 1 1 calc R
H37B H 0.6932 0.4149 0.0918 0.204 Uiso 1 1 calc R
H37C H 0.6040 0.4152 0.0282 0.204 Uiso 1 1 calc R
O10S O 0.766(4) 0.114(3) 0.492(4) 0.29(3) Uani 1 1 d .
C98 C 0.148(3) 0.068(2) 0.453(3) 0.147(18) Uani 1 1 d .
H98A H 0.0975 0.0631 0.4565 0.220 Uiso 1 1 calc R
H98B H 0.1928 0.0704 0.5039 0.220 Uiso 1 1 calc R
H98C H 0.1470 0.0244 0.4091 0.220 Uiso 1 1 calc R
F8 F 0.368(2) 0.2412(17) 0.0052(16) 0.186(14) Uani 1 1 d .
F9 F 0.467(2) 0.2865(19) 0.1166(16) 0.196(16) Uani 1 1 d .
F7 F 0.365(2) 0.3161(19) 0.114(2) 0.196(15) Uani 1 1 d .
C3S C 0.380(4) 0.254(4) 0.078(3) 0.18(3) Uani 1 1 d .
O3S O 0.823(3) 0.390(3) 0.236(3) 0.25(3) Uani 1 1 d .
C89 C 0.255(3) 0.717(4) 0.608(3) 0.20(3) Uani 1 1 d .
H89A H 0.2091 0.7384 0.6119 0.300 Uiso 1 1 calc R
H89B H 0.2368 0.6724 0.5591 0.300 Uiso 1 1 calc R
H89C H 0.2908 0.7540 0.6065 0.300 Uiso 1 1 calc R
C87 C 0.324(3) 0.759(3) 0.761(3) 0.19(3) Uani 1 1 d .
H87A H 0.3511 0.7395 0.8057 0.292 Uiso 1 1 calc R
H87B H 0.2762 0.7778 0.7634 0.292 Uiso 1 1 calc R
H87C H 0.3607 0.7996 0.7659 0.292 Uiso 1 1 calc R
O12S O 0.658(3) 0.172(4) 0.467(3) 0.30(4) Uani 1 1 d .
C11 C 1.2114(14) 0.9110(15) 0.1933(13) 0.049(6) Uani 1 1 d .
H11 H 1.2316 0.8768 0.2214 0.059 Uiso 1 1 calc R
C48 C 0.437(4) 0.812(4) 0.003(3) 0.22(3) Uani 1 1 d .
H48A H 0.4907 0.7985 0.0233 0.332 Uiso 1 1 calc R
H48B H 0.4146 0.7996 -0.0561 0.332 Uiso 1 1 calc R
H48C H 0.4023 0.7832 0.0148 0.332 Uiso 1 1 calc R

loop_
_atom_site_aniso_label
_atom_site_aniso_U_11
_atom_site_aniso_U_22
_atom_site_aniso_U_33
_atom_site_aniso_U_23
_atom_site_aniso_U_13
_atom_site_aniso_U_12
C4S 0.21(7) 0.17(6) 0.15(5) 0.10(5) 0.02(5) 0.12(5)
C45 0.059(10) 0.061(10) 0.060(10) 0.028(8) 0.030(8) 0.007(8)
C92 0.074(12) 0.066(12) 0.070(12) 0.022(9) 0.027(9) 0.004(9)
C1 0.014(7) 0.017(7) 0.027(7) 0.004(6) 0.012(6) 0.008(6)
F10 0.62(10) 0.13(3) 0.15(3) 0.03(2) 0.19(5) -0.04(4)
F11 0.33(6) 0.39(8) 0.17(4) 0.13(5) 0.02(4) -0.05(6)
F12 0.39(8) 0.33(7) 0.48(9) 0.27(7) 0.31(8) 0.17(6)
O2W 0.074(17) 0.19(3) 0.13(2) 0.09(2) 0.028(16) 0.022(18)
O1W 0.12(2) 0.20(3) 0.16(3) 0.06(3) 0.08(2) 0.00(2)
O3W 0.23(5) 0.32(6) 0.16(4) 0.04(4) 0.04(4) 0.01(4)
C51 0.031(11) 0.028(10) 0.002(8) -0.002(7) -0.003(8) 0.004(8)
C82 0.060(16) 0.026(13) 0.033(13) -0.021(10) 0.016(12) 0.005(11)
C2 0.029(11) 0.011(10) 0.047(11) 0.002(8) 0.024(10) 0.013(8)
C94 0.090(19) 0.038(14) 0.026(14) 0.009(12) -0.008(13) -0.007(13)
C19 0.015(10) 0.023(10) 0.014(9) 0.000(8) -0.009(8) -0.011(7)
C74 0.043(15) 0.031(13) 0.063(15) -0.007(11) 0.004(12) -0.029(11)
C65 0.024(11) 0.047(12) 0.042(12) 0.019(10) 0.020(10) 0.000(9)
C6 0.019(11) 0.068(13) 0.053(12) 0.030(11) 0.004(10) -0.002(10)
C16 0.031(8) 0.015(7) 0.025(7) -0.006(6) 0.014(6) 0.007(6)
C44 0.033(14) 0.084(19) 0.056(16) 0.006(14) 0.037(13) 0.008(12)
C46 0.08(2) 0.07(2) 0.12(3) 0.08(2) 0.06(2) 0.050(18)
C43 0.026(12) 0.047(15) 0.066(16) 0.022(13) 0.022(12) 0.020(11)
C41 0.062(18) 0.043(15) 0.060(16) 0.000(13) 0.040(14) 0.030(13)
C1S 0.11(3) 0.26(5) 0.14(4) 0.14(4) 0.06(3) 0.12(4)
C56 0.049(14) 0.046(14) 0.039(12) 0.004(10) 0.036(11) -0.016(11)
C63 0.039(14) 0.069(17) 0.040(13) 0.037(12) 0.007(11) 0.038(12)
C53 0.055(17) 0.053(15) 0.057(15) 0.042(13) 0.021(13) 0.035(13)
C81 0.062(18) 0.045(15) 0.024(12) -0.016(11) 0.005(12) -0.038(13)
C80 0.056(16) 0.041(14) 0.024(12) -0.023(10) 0.013(11) -0.026(12)
N4 0.028(11) 0.036(11) 0.063(13) 0.018(10) 0.016(10) 0.011(8)
Ru1 0.0296(10) 0.0404(10) 0.0312(9) 0.0183(8) 0.0184(8) 0.0151(7)
Ru2 0.0410(11) 0.0261(10) 0.0245(9) -0.0046(7) 0.0078(8) -0.0123(8)
Ru3 0.0370(11) 0.0324(10) 0.0433(11) 0.0160(8) 0.0254(9) 0.0167(8)
Ru4 0.0719(15) 0.0318(11) 0.0202(9) -0.0046(8) 0.0077(10) -0.0215(10)
S1 0.152(12) 0.101(8) 0.102(8) 0.047(7) 0.053(9) 0.011(8)
S2 0.047(4) 0.043(4) 0.045(3) 0.012(3) 0.020(3) -0.001(3)
S3 0.165(12) 0.148(11) 0.102(8) -0.087(8) 0.083(9) -0.131(10)
S4 0.096(9) 0.114(10) 0.121(10) 0.032(8) 0.028(8) -0.009(7)
O6 0.033(9) 0.027(8) 0.054(9) 0.013(7) 0.026(8) 0.023(6)
O8 0.033(9) 0.030(8) 0.060(10) 0.015(7) 0.028(8) 0.005(6)
O5 0.018(7) 0.051(9) 0.034(8) 0.023(7) 0.014(6) 0.020(6)
O4 0.049(10) 0.050(10) 0.036(9) 0.006(8) 0.014(8) -0.019(8)
O1 0.029(8) 0.026(8) 0.040(8) -0.003(6) 0.006(7) -0.015(6)
O3 0.059(11) 0.047(10) 0.030(8) 0.005(7) 0.012(8) -0.008(8)
O7 0.041(9) 0.041(9) 0.036(8) 0.002(7) 0.022(8) -0.009(7)
O2 0.056(11) 0.057(11) 0.043(9) 0.017(9) 0.028(9) -0.018(9)
N3 0.053(16) 0.11(2) 0.051(14) 0.045(14) 0.010(12) 0.014(14)
C28 0.038(14) 0.050(15) 0.057(16) 0.036(13) 0.013(13) 0.019(12)
F6 0.076(12) 0.122(15) 0.039(9) -0.012(9) 0.020(9) 0.034(11)
N2 0.028(10) 0.058(12) 0.018(8) 0.014(8) 0.002(8) -0.003(9)
C83 0.08(2) 0.041(15) 0.025(12) 0.001(11) 0.011(13) 0.008(13)
C14 0.024(13) 0.060(16) 0.025(11) -0.017(11) 0.008(10) -0.025(11)
O4S 0.086(14) 0.039(10) 0.029(9) -0.003(8) -0.014(9) -0.015(9)
C84 0.052(16) 0.035(14) 0.038(13) -0.028(11) 0.024(12) -0.017(12)
C24 0.046(15) 0.060(16) 0.050(14) 0.035(13) 0.029(13) 0.040(13)
N1 0.060(15) 0.078(16) 0.033(11) -0.010(11) 0.027(11) -0.044(13)
C35 0.066(19) 0.061(17) 0.063(17) 0.049(15) 0.040(16) 0.038(14)
C36 0.07(2) 0.046(16) 0.062(18) 0.010(13) 0.045(16) 0.030(14)
C85 0.10(2) 0.034(14) 0.016(11) -0.002(10) 0.014(13) -0.008(14)
O6S 0.087(15) 0.069(13) 0.096(16) 0.025(12) 0.059(13) -0.007(11)
C55 0.051(14) 0.023(11) 0.035(12) -0.004(9) 0.026(11) -0.024(10)
C91 0.09(2) 0.017(12) 0.045(15) -0.011(11) 0.011(16) -0.006(13)
C17 0.065(17) 0.016(11) 0.033(12) 0.005(9) 0.012(12) -0.017(11)
F5 0.059(12) 0.117(16) 0.080(13) -0.014(11) 0.023(10) -0.039(11)
C34 0.066(18) 0.038(14) 0.061(16) 0.042(13) 0.024(15) -0.002(12)
C52 0.050(16) 0.061(17) 0.030(12) 0.011(12) 0.018(12) -0.003(13)
C18 0.020(12) 0.075(18) 0.023(11) 0.009(11) 0.003(10) -0.017(11)
C23 0.050(15) 0.036(12) 0.025(11) 0.024(10) 0.000(11) -0.003(11)
C57 0.058(17) 0.058(16) 0.016(11) 0.008(11) -0.001(11) -0.013(13)
C15 0.055(15) 0.023(11) 0.023(11) -0.014(9) 0.009(11) -0.026(10)
C67 0.047(15) 0.049(15) 0.054(15) 0.018(12) 0.031(13) 0.022(12)
O5S 0.055(12) 0.069(13) 0.057(11) 0.011(10) 0.023(10) -0.001(10)
C5 0.040(15) 0.063(16) 0.079(18) 0.061(15) 0.032(15) 0.037(13)
C97 0.049(16) 0.043(14) 0.057(16) 0.021(12) 0.025(13) -0.005(11)
C31 0.044(15) 0.028(12) 0.060(15) 0.026(11) 0.020(13) 0.015(10)
C21 0.043(15) 0.050(15) 0.053(15) 0.031(13) 0.016(13) 0.029(12)
C59 0.066(19) 0.061(18) 0.09(2) 0.053(17) 0.049(18) 0.021(15)
C27 0.065(18) 0.073(18) 0.039(14) 0.025(13) 0.035(14) -0.006(14)
F4 0.109(16) 0.125(17) 0.053(10) 0.032(11) 0.006(10) 0.035(13)
C20 0.030(13) 0.048(15) 0.046(14) 0.014(12) -0.006(11) -0.011(11)
C49 0.06(2) 0.10(2) 0.029(13) -0.012(14) 0.008(14) 0.021(17)
C71 0.038(14) 0.046(15) 0.043(14) -0.001(12) 0.011(12) -0.004(11)
C38 0.08(2) 0.08(2) 0.030(14) -0.007(14) -0.001(15) 0.010(17)
C30 0.09(2) 0.062(18) 0.048(16) 0.010(13) 0.049(16) 0.004(16)
C33 0.049(16) 0.047(14) 0.039(13) 0.017(11) 0.008(12) -0.023(12)
C54 0.033(13) 0.049(15) 0.049(14) 0.012(12) 0.018(12) -0.005(11)
C29 0.050(17) 0.063(18) 0.053(17) -0.020(14) 0.020(14) -0.037(14)
C70 0.057(18) 0.063(19) 0.046(16) 0.011(14) 0.013(14) 0.037(15)
C8 0.050(17) 0.067(18) 0.038(14) 0.009(13) 0.016(13) 0.001(14)
C64 0.043(15) 0.054(16) 0.042(14) 0.011(12) 0.023(12) 0.013(12)
C10 0.036(14) 0.040(14) 0.078(18) 0.012(13) 0.038(14) -0.013(11)
C66 0.063(18) 0.10(2) 0.061(17) 0.066(17) 0.031(15) 0.053(17)
C25 0.040(14) 0.056(15) 0.062(16) 0.043(13) 0.039(13) 0.034(12)
C3 0.015(12) 0.049(16) 0.08(2) 0.025(15) -0.009(13) 0.000(11)
C72 0.013(11) 0.072(17) 0.043(13) 0.028(13) 0.012(10) 0.011(11)
C93 0.13(3) 0.07(2) 0.15(3) 0.06(2) 0.11(3) 0.03(2)
C60 0.049(16) 0.065(18) 0.054(16) 0.036(14) 0.007(14) -0.011(13)
C58 0.071(18) 0.039(14) 0.055(15) 0.023(12) 0.044(14) 0.000(12)
C13 0.041(17) 0.07(2) 0.063(18) 0.005(15) 0.025(15) -0.008(14)
C75 0.034(15) 0.061(17) 0.048(15) 0.024(13) -0.008(12) 0.000(12)
C76 0.058(18) 0.043(15) 0.033(13) -0.011(11) 0.011(13) -0.031(13)
C22 0.031(14) 0.058(16) 0.053(15) 0.042(13) -0.014(12) -0.003(12)
C26 0.09(2) 0.070(19) 0.031(14) -0.004(13) 0.026(15) -0.027(16)
C32 0.032(13) 0.051(15) 0.059(15) 0.032(13) 0.029(12) 0.003(11)
C68 0.043(15) 0.09(2) 0.024(12) 0.029(13) 0.012(11) 0.044(15)
C77 0.07(2) 0.028(13) 0.064(18) 0.011(12) 0.039(16) 0.008(13)
C69 0.062(19) 0.09(2) 0.044(16) 0.026(16) 0.031(15) 0.041(18)
C95 0.08(2) 0.048(17) 0.12(3) 0.038(17) 0.06(2) 0.031(15)
C90 0.11(3) 0.058(18) 0.039(15) 0.000(13) 0.038(17) -0.004(17)
C79 0.06(2) 0.12(3) 0.052(18) 0.017(18) 0.038(17) 0.007(19)
C7 0.042(17) 0.08(2) 0.055(17) 0.020(15) 0.013(15) -0.001(14)
C4 0.048(17) 0.13(3) 0.10(2) 0.11(2) 0.046(18) 0.037(17)
C39 0.10(3) 0.11(3) 0.028(14) 0.023(16) 0.007(16) 0.02(2)
C78 0.09(2) 0.049(17) 0.056(17) 0.006(14) 0.040(17) -0.005(15)
C61 0.07(2) 0.048(17) 0.11(2) 0.046(18) 0.05(2) 0.052(16)
C42 0.050(15) 0.064(17) 0.10(2) 0.071(16) 0.057(16) 0.039(13)
C88 0.09(3) 0.10(3) 0.10(3) 0.02(2) 0.04(2) 0.04(2)
C2S 0.043(17) 0.11(2) 0.043(15) 0.042(17) 0.016(13) 0.044(17)
C62 0.10(2) 0.048(17) 0.08(2) 0.048(17) 0.05(2) 0.037(17)
C12 0.020(13) 0.065(18) 0.079(19) 0.003(15) 0.024(13) 0.018(12)
C73 0.026(13) 0.061(17) 0.039(13) -0.005(12) -0.001(11) -0.020(11)
C47 0.13(3) 0.11(3) 0.07(2) 0.024(19) 0.08(2) 0.02(2)
C40 0.07(2) 0.11(3) 0.040(15) 0.048(17) 0.001(15) 0.016(18)
C9 0.021(13) 0.09(2) 0.061(17) 0.025(16) 0.019(13) 0.026(13)
C96 0.10(3) 0.08(3) 0.15(4) 0.03(2) 0.07(3) 0.06(2)
O8S 0.22(4) 0.19(3) 0.054(15) -0.047(17) 0.06(2) -0.09(3)
O7S 0.30(5) 0.24(4) 0.16(3) -0.14(3) 0.16(4) -0.20(4)
O9S 0.38(7) 0.25(5) 0.09(3) 0.03(3) 0.10(4) 0.12(5)
O1S 0.33(5) 0.11(2) 0.28(5) 0.08(3) 0.23(5) 0.02(3)
F1 0.23(4) 0.18(3) 0.39(5) 0.16(3) 0.22(4) 0.09(3)
F3 0.36(5) 0.19(3) 0.14(3) -0.01(2) 0.14(3) 0.02(3)
O2S 0.31(5) 0.19(4) 0.19(4) 0.04(3) 0.20(4) 0.06(4)
F2 0.22(4) 0.35(6) 0.28(5) 0.17(5) 0.13(4) 0.15(4)
C99 0.09(3) 0.048(18) 0.042(16) -0.004(13) -0.002(17) -0.031(17)
C100 0.12(3) 0.07(2) 0.14(4) 0.02(2) 0.06(3) -0.03(2)
C86 0.042(17) 0.059(19) 0.09(2) -0.002(16) -0.020(16) 0.011(14)
C50 0.11(3) 0.24(6) 0.06(2) 0.07(3) 0.03(2) 0.02(3)
O11S 0.24(4) 0.17(3) 0.23(4) -0.01(3) 0.11(4) -0.11(3)
C37 0.21(5) 0.038(18) 0.06(2) -0.021(16) 0.00(3) -0.05(2)
O10S 0.52(10) 0.19(4) 0.38(8) 0.12(5) 0.38(8) 0.16(6)
C98 0.13(4) 0.11(3) 0.18(5) 0.05(3) 0.06(4) -0.03(3)
F8 0.23(3) 0.18(3) 0.105(19) -0.029(18) 0.10(2) -0.06(2)
F9 0.19(3) 0.22(3) 0.11(2) -0.041(19) 0.08(2) -0.12(3)
F7 0.24(4) 0.16(3) 0.17(3) -0.03(2) 0.14(3) -0.03(3)
C3S 0.24(7) 0.19(6) 0.09(3) -0.04(3) 0.13(4) -0.02(5)
O3S 0.19(4) 0.22(5) 0.24(5) 0.13(4) -0.03(4) -0.01(3)
C89 0.17(5) 0.36(8) 0.13(4) 0.16(5) 0.05(4) 0.16(5)
C87 0.19(6) 0.16(5) 0.14(4) -0.04(4) 0.04(4) 0.06(4)
O12S 0.15(4) 0.52(10) 0.27(6) 0.28(7) 0.02(4) 0.01(5)
C11 0.041(15) 0.09(2) 0.032(12) 0.032(13) 0.017(11) 0.026(13)
C48 0.18(6) 0.36(10) 0.08(3) 0.05(5) 0.04(4) 0.09(6)

loop_
_atom_type_symbol
_atom_type_description
_atom_type_scat_dispersion_real
_atom_type_scat_dispersion_imag
_atom_type_scat_source
C C 0.0033 0.0016 'International Tables Vol C Tables 4.2.6.8 and 6.1.1.4'
H H 0.0000 0.0000 'International Tables Vol C Tables 4.2.6.8 and 6.1.1.4'
N N 0.0061 0.0033 'International Tables Vol C Tables 4.2.6.8 and 6.1.1.4'
O O 0.0106 0.0060 'International Tables Vol C Tables 4.2.6.8 and 6.1.1.4'
F F 0.0171 0.0103 'International Tables Vol C Tables 4.2.6.8 and 6.1.1.4'
S S 0.1246 0.1234 'International Tables Vol C Tables 4.2.6.8 and 6.1.1.4'
Ru Ru -1.2594 0.8363 'International Tables Vol C Tables 4.2.6.8 and 6.1.1.4'

loop_
_geom_angle_atom_site_label_1
_geom_angle_atom_site_label_2
_geom_angle_atom_site_label_3
_geom_angle
F10 C4S F11 96(4)
F10 C4S F12 106(5)
F11 C4S F12 99(5)
F10 C4S S4 121(4)
F11 C4S S4 117(4)
F12 C4S S4 114(3)
C46 C45 C44 121(3)
C46 C45 Ru3 71.4(16)
C44 C45 Ru3 70.9(15)
C91 C92 C93 113(2)
C91 C92 Ru4 70.7(13)
C93 C92 Ru4 68.2(12)
O6 C1 O7 125.0(13)
O6 C1 C2 120.2(13)
O7 C1 C2 114.9(13)
O1 C51 O3 123.6(15)
O1 C51 C52 120.5(13)
O3 C51 C52 115.9(13)
C83 C82 C81 118(2)
C83 C82 Ru2 72.8(10)
C81 C82 Ru2 68.1(13)
O8 C2 O5 130.6(17)
O8 C2 C1 116.9(14)
O5 C2 C1 112.5(15)
C95 C94 C93 122.4(19)
C95 C94 Ru4 74.7(12)
C93 C94 Ru4 70.3(10)
C16 C19 C20 124.5(16)
C16 C19 C18 120.5(16)
C20 C19 C18 115.0(15)
C73 C74 C77 170(2)
C64 C65 C67 120.5(15)
C7 C6 C5 117.7(17)
C19 C16 C15 123.4(17)
C43 C44 C45 114(2)
C43 C44 C49 126(2)
C45 C44 C49 120(2)
C43 C44 Ru3 69.4(14)
C45 C44 Ru3 70.7(15)
C49 C44 Ru3 130.5(12)
C45 C46 C41 123(3)
C45 C46 Ru3 72.2(18)
C41 C46 Ru3 71.1(14)
C42 C43 C44 125(2)
C42 C43 Ru3 74.2(10)
C44 C43 Ru3 72.4(14)
C46 C41 C42 116(2)
C46 C41 C47 125(2)
C42 C41 C47 119.1(18)
C46 C41 Ru3 71.0(16)
C42 C41 Ru3 71.9(9)
C47 C41 Ru3 127.0(14)
F2 C1S F1 103(3)
F2 C1S F3 93(3)
F1 C1S F3 107(4)
F2 C1S S1 111(4)
F1 C1S S1 122(3)
F3 C1S S1 116(3)
C57 C56 C55 123.1(15)
C66 C63 C62 124.7(17)
C66 C63 C64 117.1(17)
C62 C63 C64 118.1(17)
N2 C53 C54 121(2)
C82 C81 C80 125(2)
C82 C81 Ru2 74.2(14)
C80 C81 Ru2 71.7(13)
C85 C80 C81 113(2)
C85 C80 C86 125.0(19)
C81 C80 C86 122(2)
C85 C80 Ru2 69.8(10)
C81 C80 Ru2 69.0(13)
C86 C80 Ru2 127.9(11)
C30 N4 C26 116.4(16)
C30 N4 Ru3 123.3(12)
C26 N4 Ru3 120.2(12)
O5 Ru1 N3 86.6(7)
O5 Ru1 O6 77.7(5)
N3 Ru1 O6 83.5(8)
O5 Ru1 C35 152.0(8)
N3 Ru1 C35 90.6(10)
O6 Ru1 C35 129.7(8)
O5 Ru1 C33 124.3(8)
N3 Ru1 C33 147.7(9)
O6 Ru1 C33 93.5(8)
C35 Ru1 C33 66.7(10)
O5 Ru1 C36 114.9(8)
N3 Ru1 C36 96.9(10)
O6 Ru1 C36 167.4(9)
C35 Ru1 C36 37.8(10)
C33 Ru1 C36 79.4(10)
O5 Ru1 C31 90.1(7)
N3 Ru1 C31 125.6(9)
O6 Ru1 C31 148.0(7)
C35 Ru1 C31 69.1(10)
C33 Ru1 C31 69.1(9)
C36 Ru1 C31 37.9(9)
O5 Ru1 C32 95.7(7)
N3 Ru1 C32 164.6(9)
O6 Ru1 C32 111.9(7)
C35 Ru1 C32 80.2(10)
C33 Ru1 C32 37.0(8)
C36 Ru1 C32 68.3(9)
C31 Ru1 C32 39.4(8)
O5 Ru1 C34 161.8(7)
N3 Ru1 C34 111.2(9)
O6 Ru1 C34 100.0(8)
C35 Ru1 C34 37.1(9)
C33 Ru1 C34 37.5(9)
C36 Ru1 C34 68.0(10)
C31 Ru1 C34 82.6(9)
C32 Ru1 C34 68.2(9)
N2 Ru2 O2 87.9(6)
N2 Ru2 O1 81.9(6)
O2 Ru2 O1 78.3(6)
N2 Ru2 C81 102.1(7)
O2 Ru2 C81 169.2(7)
O1 Ru2 C81 106.7(8)
N2 Ru2 C84 139.3(9)
O2 Ru2 C84 89.9(7)
O1 Ru2 C84 137.2(9)
C81 Ru2 C84 80.0(7)
N2 Ru2 C85 169.3(8)
O2 Ru2 C85 101.9(8)
O1 Ru2 C85 104.1(8)
C81 Ru2 C85 67.8(7)
C84 Ru2 C85 38.1(9)
N2 Ru2 C80 134.7(7)
O2 Ru2 C80 133.2(7)
O1 Ru2 C80 88.5(6)
C81 Ru2 C80 39.3(9)
C84 Ru2 C80 70.0(7)
C85 Ru2 C80 38.3(8)
N2 Ru2 C82 89.5(7)
O2 Ru2 C82 140.3(6)
O1 Ru2 C82 140.4(6)
C81 Ru2 C82 37.6(9)
C84 Ru2 C82 67.2(7)
C85 Ru2 C82 80.2(7)
C80 Ru2 C82 70.5(9)
N2 Ru2 C83 106.0(8)
O2 Ru2 C83 107.3(9)
O1 Ru2 C83 170.3(8)
C81 Ru2 C83 66.5(8)
C84 Ru2 C83 37.0(9)
C85 Ru2 C83 67.3(9)
C80 Ru2 C83 81.9(7)
C82 Ru2 C83 36.5(7)
O8 Ru3 O7 77.1(6)
O8 Ru3 N4 84.4(5)
O7 Ru3 N4 84.2(5)
O8 Ru3 C43 90.4(6)
O7 Ru3 C43 129.6(6)
N4 Ru3 C43 143.7(8)
O8 Ru3 C41 141.4(7)
O7 Ru3 C41 92.4(7)
N4 Ru3 C41 131.9(9)
C43 Ru3 C41 67.8(10)
O8 Ru3 C46 167.5(9)
O7 Ru3 C46 114.3(9)
N4 Ru3 C46 101.3(9)
C43 Ru3 C46 78.3(11)
C41 Ru3 C46 37.9(9)
O8 Ru3 C44 99.8(6)
O7 Ru3 C44 167.9(7)
N4 Ru3 C44 107.4(8)
C43 Ru3 C44 38.3(8)
C41 Ru3 C44 82.8(9)
C46 Ru3 C44 68.0(11)
O8 Ru3 C45 133.5(7)
O7 Ru3 C45 148.4(7)
N4 Ru3 C45 90.7(8)
C43 Ru3 C45 67.3(9)
C41 Ru3 C45 68.2(10)
C46 Ru3 C45 36.4(9)
C44 Ru3 C45 38.4(9)
O8 Ru3 C42 106.9(8)
O7 Ru3 C42 101.3(7)
N4 Ru3 C42 168.2(6)
C43 Ru3 C42 36.1(7)
C41 Ru3 C42 38.3(7)
C46 Ru3 C42 67.0(7)
C44 Ru3 C42 68.1(6)
C45 Ru3 C42 79.1(7)
O4 Ru4 N1 83.5(8)
O4 Ru4 C93 97.1(10)
N1 Ru4 C93 119.7(12)
O4 Ru4 C94 96.4(8)
N1 Ru4 C94 159.1(7)
C93 Ru4 C94 39.5(11)
O4 Ru4 O3 77.6(6)
N1 Ru4 O3 85.3(6)
C93 Ru4 O3 154.0(12)
C94 Ru4 O3 115.1(7)
O4 Ru4 C91 163.8(9)
N1 Ru4 C91 96.1(10)
C93 Ru4 C91 68.9(12)
C94 Ru4 C91 78.2(8)
O3 Ru4 C91 118.6(9)
O4 Ru4 C92 126.6(8)
N1 Ru4 C92 91.4(8)
C93 Ru4 C92 41.7(10)
C94 Ru4 C92 71.8(11)
O3 Ru4 C92 155.1(8)
C91 Ru4 C92 37.2(8)
O4 Ru4 C95 119.3(9)
N1 Ru4 C95 155.9(10)
C93 Ru4 C95 68.3(12)
C94 Ru4 C95 35.9(8)
O3 Ru4 C95 91.8(9)
C91 Ru4 C95 64.4(11)
C92 Ru4 C95 81.2(9)
O4 Ru4 C90 151.5(8)
N1 Ru4 C90 121.5(9)
C93 Ru4 C90 82.6(12)
C94 Ru4 C90 65.4(8)
O3 Ru4 C90 90.2(9)
C91 Ru4 C90 38.5(10)
C92 Ru4 C90 70.5(8)
C95 Ru4 C90 34.5(9)
O2S S1 O1S 114(3)
O2S S1 O3S 116(3)
O1S S1 O3S 115(3)
O2S S1 C1S 104.8(19)
O1S S1 C1S 103.6(17)
O3S S1 C1S 102(2)
O5S S2 O4S 118.2(12)
O5S S2 O6S 114.2(12)
O4S S2 O6S 113.3(13)
O5S S2 C2S 103.4(11)
O4S S2 C2S 102.4(11)
O6S S2 C2S 102.4(13)
O8S S3 O9S 135(3)
O8S S3 O7S 106(2)
O9S S3 O7S 104(3)
O8S S3 C3S 106(2)
O9S S3 C3S 108(3)
O7S S3 C3S 88(3)
O12S S4 O10S 115(4)
O12S S4 O11S 110(4)
O10S S4 O11S 115(3)
O12S S4 C4S 103(2)
O10S S4 C4S 107(2)
O11S S4 C4S 104.3(19)
C1 O6 Ru1 111.9(9)
C2 O8 Ru3 117.4(10)
C2 O5 Ru1 117.7(9)
C52 O4 Ru4 113.7(15)
C51 O1 Ru2 111.6(9)
C51 O3 Ru4 113.7(10)
C1 O7 Ru3 113.7(8)
C52 O2 Ru2 112.8(15)
C7 N3 C3 114(2)
C7 N3 Ru1 125.1(19)
C3 N3 Ru1 120.9(18)
C29 C28 C27 116(2)
C29 C28 C25 126(2)
C27 C28 C25 118(2)
C53 N2 C57 118.2(16)
C53 N2 Ru2 124.6(11)
C57 N2 Ru2 117.0(14)
C82 C83 C84 120(2)
C82 C83 C88 120(3)
C84 C83 C88 120(3)
C82 C83 Ru2 70.7(10)
C84 C83 Ru2 67.6(13)
C88 C83 Ru2 132(2)
C17 C14 C13 126(2)
C17 C14 C15 118(2)
C13 C14 C15 116(3)
C83 C84 C85 121(2)
C83 C84 Ru2 75.3(15)
C85 C84 Ru2 71.0(13)
C25 C24 C20 178(3)
C79 N1 C75 120(3)
C79 N1 Ru4 125.0(18)
C75 N1 Ru4 115(2)
C34 C35 C36 124(3)
C34 C35 Ru1 75.0(14)
C36 C35 Ru1 72.5(14)
C35 C36 C31 122(2)
C35 C36 Ru1 69.7(14)
C31 C36 Ru1 72.5(13)
C84 C85 C80 123(2)
C84 C85 Ru2 70.9(14)
C80 C85 Ru2 71.9(9)
C56 C55 C54 112.6(18)
C56 C55 C58 122.3(16)
C54 C55 C58 125(2)
C92 C91 C90 128(3)
C92 C91 Ru4 72.1(13)
C90 C91 Ru4 74.0(15)
C18 C17 C14 126(2)
C35 C34 C33 115(2)
C35 C34 C40 122(3)
C33 C34 C40 123(2)
C35 C34 Ru1 67.9(13)
C33 C34 Ru1 68.5(13)
C40 C34 Ru1 132.7(17)
O4 C52 O2 124(2)
O4 C52 C51 119(2)
O2 C52 C51 116.3(19)
C17 C18 C23 124(2)
C17 C18 C19 115(2)
C23 C18 C19 121(2)
C22 C23 C18 120(2)
N2 C57 C56 123(2)
C16 C15 C14 117(2)
C16 C15 C10 124.6(18)
C14 C15 C10 118(2)
C65 C67 C68 118(2)
C65 C67 C72 121(2)
C68 C67 C72 121(2)
C4 C5 C6 119.8(19)
C4 C5 C8 121(2)
C6 C5 C8 119(2)
C58 C97 C59 178(3)
C36 C31 C32 115(2)
C36 C31 C38 126(2)
C32 C31 C38 119(2)
C36 C31 Ru1 69.6(13)
C32 C31 Ru1 70.3(12)
C38 C31 Ru1 127.5(17)
C20 C21 C22 122(2)
C60 C59 C97 121(3)
C60 C59 C64 121(3)
C97 C59 C64 118(2)
C26 C27 C28 121(2)
C21 C20 C19 122(2)
C21 C20 C24 119(2)
C19 C20 C24 118.3(19)
C50 C49 C48 102(3)
C50 C49 C44 111(2)
C48 C49 C44 108(3)
C72 C71 C70 122(3)
C39 C38 C31 112(3)
C39 C38 C37 113(3)
C31 C38 C37 105(2)
N4 C30 C29 124(2)
C32 C33 C34 125(2)
C32 C33 Ru1 73.6(13)
C34 C33 Ru1 74.0(13)
C55 C54 C53 122(2)
C30 C29 C28 119(2)
C69 C70 C71 121(3)
C9 C8 C5 172(3)
C65 C64 C59 122.4(19)
C65 C64 C63 121.1(17)
C59 C64 C63 116(2)
C11 C10 C9 123(2)
C11 C10 C15 123(2)
C9 C10 C15 114(2)
C63 C66 C68 122(2)
C24 C25 C28 171(3)
N3 C3 C4 124(2)
C71 C72 C67 119(2)
C71 C72 C73 121(2)
C67 C72 C73 120(2)
C99 C93 C94 130(3)
C99 C93 C92 114(3)
C94 C93 C92 116(2)
C99 C93 Ru4 134(2)
C94 C93 Ru4 70.2(12)
C92 C93 Ru4 70.1(12)
C59 C60 C61 121(3)
C97 C58 C55 175(3)
C12 C13 C14 123(3)
N1 C75 C76 119(3)
C77 C76 C75 123(3)
C23 C22 C21 120(2)
C27 C26 N4 124(2)
C33 C32 C31 119(2)
C33 C32 Ru1 69.4(13)
C31 C32 Ru1 70.3(12)
C66 C68 C67 121(2)
C66 C68 C69 123(2)
C67 C68 C69 117(3)
C78 C77 C76 115(3)
C78 C77 C74 124(3)
C76 C77 C74 121(2)
C70 C69 C68 121(2)
C94 C95 C90 126(3)
C94 C95 Ru4 69.4(12)
C90 C95 Ru4 74(2)
C95 C90 C91 114(3)
C95 C90 C96 122(3)
C91 C90 C96 124(3)
C95 C90 Ru4 71.6(19)
C91 C90 Ru4 67.6(17)
C96 C90 Ru4 129(2)
N1 C79 C78 120(3)
N3 C7 C6 127(3)
C5 C4 C3 117(2)
C77 C78 C79 123(3)
C62 C61 C60 120(3)
C43 C42 C41 119.9(15)
C43 C42 Ru3 69.7(9)
C41 C42 Ru3 69.8(9)
C89 C88 C83 118(3)
C89 C88 C87 114(4)
C83 C88 C87 107(3)
F4 C2S F6 109(2)
F4 C2S F5 106(2)
F6 C2S F5 109(3)
F4 C2S S2 110(2)
F6 C2S S2 112.0(17)
F5 C2S S2 110.2(18)
C61 C62 C63 123(3)
C13 C12 C11 122(2)
C74 C73 C72 169(2)
C8 C9 C10 178(3)
C93 C99 C100 120(3)
C93 C99 C98 112(3)
C100 C99 C98 112(3)
F7 C3S F8 117(7)
F7 C3S F9 90(4)
F8 C3S F9 96(4)
F7 C3S S3 116(3)
F8 C3S S3 122(4)
F9 C3S S3 107(5)
C10 C11 C12 117(2)

loop_
_geom_bond_atom_site_label_1
_geom_bond_atom_site_label_2
_geom_bond_distance
C4S F10 1.28(4)
C4S F11 1.28(4)
C4S F12 1.31(4)
C4S S4 1.71(4)
C45 C46 1.35(4)
C45 C44 1.43(3)
C45 Ru3 2.17(3)
C92 C91 1.38(3)
C92 C93 1.53(3)
C92 Ru4 2.17(3)
C1 O6 1.243(17)
C1 O7 1.288(16)
C1 C2 1.55(2)
C51 O1 1.252(19)
C51 O3 1.274(18)
C51 C52 1.49(2)
C82 C83 1.39(3)
C82 C81 1.41(3)
C82 Ru2 2.22(2)
C2 O8 1.204(19)
C2 O5 1.239(17)
C94 C95 1.34(3)
C94 C93 1.45(4)
C94 Ru4 2.14(2)
C19 C16 1.36(2)
C19 C20 1.38(3)
C19 C18 1.47(2)
C74 C73 1.16(3)
C74 C77 1.42(3)
C65 C64 1.40(3)
C65 C67 1.39(3)
C6 C7 1.35(3)
C6 C5 1.37(2)
C16 C15 1.38(3)
C44 C43 1.41(3)
C44 C49 1.55(3)
C44 Ru3 2.17(3)
C46 C41 1.40(3)
C46 Ru3 2.16(3)
C43 C42 1.34(3)
C43 Ru3 2.13(2)
C41 C42 1.43(3)
C41 C47 1.51(3)
C41 Ru3 2.16(2)
C1S F2 1.28(4)
C1S F1 1.31(5)
C1S F3 1.32(5)
C1S S1 1.67(5)
C56 C57 1.34(2)
C56 C55 1.40(2)
C63 C66 1.37(3)
C63 C62 1.41(3)
C63 C64 1.46(2)
C53 N2 1.30(2)
C53 C54 1.42(2)
C81 C80 1.45(3)
C81 Ru2 2.14(2)
C80 C85 1.42(3)
C80 C86 1.52(3)
C80 Ru2 2.17(2)
N4 C30 1.32(3)
N4 C26 1.35(2)
N4 Ru3 2.143(18)
Ru1 O5 2.093(12)
Ru1 N3 2.12(2)
Ru1 O6 2.128(13)
Ru1 C35 2.12(2)
Ru1 C33 2.14(2)
Ru1 C36 2.15(2)
Ru1 C31 2.19(2)
Ru1 C32 2.19(2)
Ru1 C34 2.21(2)
Ru2 N2 2.095(16)
Ru2 O2 2.137(15)
Ru2 O1 2.139(14)
Ru2 C84 2.14(2)
Ru2 C85 2.15(2)
Ru2 C83 2.24(2)
Ru3 O8 2.092(14)
Ru3 O7 2.140(16)
Ru3 C42 2.19(2)
Ru4 O4 2.103(17)
Ru4 N1 2.14(2)
Ru4 C93 2.14(3)
Ru4 O3 2.163(16)
Ru4 C91 2.15(2)
Ru4 C95 2.21(3)
Ru4 C90 2.24(3)
S1 O2S 1.38(3)
S1 O1S 1.41(3)
S1 O3S 1.45(4)
S2 O5S 1.406(18)
S2 O4S 1.403(18)
S2 O6S 1.422(18)
S2 C2S 1.85(3)
S3 O8S 1.35(2)
S3 O9S 1.34(4)
S3 O7S 1.44(5)
S3 C3S 1.77(7)
S4 O12S 1.28(4)
S4 O10S 1.33(4)
S4 O11S 1.41(3)
O4 C52 1.28(3)
O2 C52 1.28(3)
N3 C7 1.30(3)
N3 C3 1.35(3)
C28 C29 1.38(3)
C28 C27 1.42(3)
C28 C25 1.45(3)
F6 C2S 1.30(3)
N2 C57 1.34(3)
C83 C84 1.40(3)
C83 C88 1.50(4)
C14 C17 1.38(3)
C14 C13 1.40(3)
C14 C15 1.46(3)
C84 C85 1.40(4)
C24 C25 1.17(3)
C24 C20 1.48(3)
N1 C79 1.35(4)
N1 C75 1.35(3)
C35 C34 1.38(3)
C35 C36 1.38(4)
C36 C31 1.41(3)
C55 C54 1.39(3)
C55 C58 1.43(3)
C91 C90 1.45(4)
C17 C18 1.36(3)
F5 C2S 1.30(3)
C34 C33 1.40(3)
C34 C40 1.51(3)
C18 C23 1.42(3)
C23 C22 1.31(3)
C15 C10 1.47(3)
C67 C68 1.44(3)
C67 C72 1.43(3)
C5 C4 1.36(4)
C5 C8 1.50(4)
C97 C58 1.16(3)
C97 C59 1.44(3)
C31 C32 1.48(3)
C31 C38 1.52(3)
C21 C20 1.35(3)
C21 C22 1.41(3)
C59 C60 1.37(3)
C59 C64 1.45(4)
C27 C26 1.32(3)
F4 C2S 1.27(3)
C49 C50 1.48(4)
C49 C48 1.51(7)
C71 C72 1.38(3)
C71 C70 1.41(3)
C38 C39 1.50(4)
C38 C37 1.49(4)
C30 C29 1.38(3)
C33 C32 1.37(3)
C70 C69 1.34(4)
C8 C9 1.16(3)
C10 C11 1.35(3)
C10 C9 1.43(3)
C66 C68 1.40(4)
C3 C4 1.41(3)
C72 C73 1.49(3)
C93 C99 1.42(4)
C60 C61 1.39(4)
C13 C12 1.37(4)
C75 C76 1.41(3)
C76 C77 1.37(4)
C68 C69 1.49(4)
C77 C78 1.36(3)
C95 C90 1.32(4)
C90 C96 1.46(4)
C79 C78 1.40(4)
C61 C62 1.35(4)
C88 C89 1.44(5)
C88 C87 1.53(5)
C12 C11 1.43(3)
C99 C100 1.53(4)
C99 C98 1.60(4)
F8 C3S 1.26(5)
F9 C3S 1.46(6)
F7 C3S 1.25(6)
